data_7045421
loop_
_publ_author_name
'Cadman, Laura K.'
'Mahon, Mary F.'
'Burrows, Andrew D.'

_publ_section_title
;
 The effect of metal distribution on the luminescence properties of
 mixed-lanthanide metal-organic frameworks.
;
_journal_issue 7
_journal_name_full 'Dalton transactions (Cambridge, England : 2003)'
_journal_page_first 2360
_journal_page_last 2367
_journal_paper_doi 10.1039/c7dt04583b
_journal_volume 47
_journal_year 2018
_chemical_formula_moiety 'C16 H9 Gd O10, H2 O, O'
_chemical_formula_sum 'C16 H13 Gd O12'
_chemical_formula_weight 554.51
_space_group_crystal_system monoclinic
_space_group_IT_number 14
_space_group_name_Hall '-P 2yn'
_space_group_name_H-M_alt 'P 1 21/n 1'
_symmetry_space_group_name_Hall '-P 2yn'
_symmetry_space_group_name_H-M 'P 1 21/n 1'
_atom_sites_solution_hydrogens mixed
_audit_creation_date 2017-11-21
_audit_creation_method
;
Olex2 1.2
(compiled 2017.08.10 svn.r3458 for OlexSys, GUI svn.r5381)
;
_audit_update_record
;
2017-11-21 deposited with the CCDC.
2018-01-18 downloaded from the CCDC.
;
_cell_angle_alpha 90
_cell_angle_beta 93.753(5)
_cell_angle_gamma 90
_cell_formula_units_Z 4
_cell_length_a 9.8450(5)
_cell_length_b 12.7548(6)
_cell_length_c 13.9951(8)
_cell_measurement_reflns_used 3535
_cell_measurement_temperature 150.00(10)
_cell_measurement_theta_max 72.4560
_cell_measurement_theta_min 5.3050
_cell_volume 1753.61(16)
_computing_cell_refinement 'CrysAlisPro 1.171.38.41 (Rigaku OD, 2015)'
_computing_data_collection 'CrysAlisPro 1.171.38.41 (Rigaku OD, 2015)'
_computing_data_reduction 'CrysAlisPro 1.171.38.41 (Rigaku OD, 2015)'
_computing_molecular_graphics 'Olex2 (Dolomanov et al., 2009)'
_computing_publication_material 'Olex2 (Dolomanov et al., 2009)'
_computing_structure_refinement 'ShelXL (Sheldrick, 2015)'
_computing_structure_solution 'ShelXS (Sheldrick, 2008)'
_diffrn_ambient_temperature 150.00(10)
_diffrn_detector_area_resol_mean 8.1150
_diffrn_detector_type EosS2
_diffrn_measured_fraction_theta_full 0.998
_diffrn_measured_fraction_theta_max 0.989
_diffrn_measurement_device 'four-circle diffractometer'
_diffrn_measurement_device_type 'SuperNova, Dual, Cu at zero, EosS2'
_diffrn_measurement_method '\w scans'
_diffrn_radiation_type CuK\a
_diffrn_radiation_wavelength 1.54184
_diffrn_reflns_av_unetI/netI 0.0458
_diffrn_reflns_Laue_measured_fraction_full 0.998
_diffrn_reflns_Laue_measured_fraction_max 0.989
_diffrn_reflns_limit_h_max 10
_diffrn_reflns_limit_h_min -12
_diffrn_reflns_limit_k_max 15
_diffrn_reflns_limit_k_min -15
_diffrn_reflns_limit_l_max 17
_diffrn_reflns_limit_l_min -17
_diffrn_reflns_number 5691
_diffrn_reflns_point_group_measured_fraction_full 0.998
_diffrn_reflns_point_group_measured_fraction_max 0.989
_diffrn_reflns_theta_full 67.684
_diffrn_reflns_theta_max 72.850
_diffrn_reflns_theta_min 4.695
_exptl_absorpt_coefficient_mu 25.113
_exptl_absorpt_correction_T_max 0.708
_exptl_absorpt_correction_T_min 0.297
_exptl_absorpt_correction_type analytical
_exptl_absorpt_process_details
;
CrysAlisPro 1.171.38.41 (Rigaku Oxford Diffraction, 2015)
Analytical numeric absorption correction using a multifaceted crystal
            model based on expressions derived by R.C. Clark & J.S. Reid.
(Clark, R. C. & Reid, J. S. (1995). Acta Cryst. A51, 887-897)
Empirical absorption correction using spherical harmonics,
 implemented in SCALE3 ABSPACK scaling algorithm.

Empirical correction (ABSPACK) includes:
- Absorption correction using spherical harmonics
- Frame scaling
;
_exptl_crystal_colour colorless
_exptl_crystal_density_diffrn 2.100
_exptl_crystal_description block
_exptl_crystal_F_000 1076
_exptl_crystal_size_max 0.078
_exptl_crystal_size_mid 0.019
_exptl_crystal_size_min 0.015
_refine_diff_density_max 0.829
_refine_diff_density_min -0.596
_refine_diff_density_rms 0.120
_refine_ls_extinction_method none
_refine_ls_goodness_of_fit_ref 0.892
_refine_ls_hydrogen_treatment mixed
_refine_ls_matrix_type full
_refine_ls_number_parameters 279
_refine_ls_number_reflns 5691
_refine_ls_number_restraints 6
_refine_ls_restrained_S_all 0.892
_refine_ls_R_factor_all 0.0419
_refine_ls_R_factor_gt 0.0282
_refine_ls_shift/su_max 0.001
_refine_ls_shift/su_mean 0.000
_refine_ls_structure_factor_coef Fsqd
_refine_ls_weighting_details 'w=1/[\s^2^(Fo^2^)+(0.0436P)^2^] where P=(Fo^2^+2Fc^2^)/3'
_refine_ls_weighting_scheme calc
_refine_ls_wR_factor_gt 0.0695
_refine_ls_wR_factor_ref 0.0718
_reflns_Friedel_coverage 0.000
_reflns_number_gt 4080
_reflns_number_total 5691
_reflns_threshold_expression 'I > 2\s(I)'
_cod_data_source_file c7dt04583b2.cif
_cod_data_source_block s16lkc18-Cpd-3
_cod_depositor_comments 'Adding full bibliography for 7045418--7045423.cif.'
_cod_original_cell_volume 1753.62(16)
_cod_database_code 7045421
_shelxl_version_number 2014-3
_shelx_space_group_comment
;
The symmetry employed for this shelxl refinement is uniquely defined
by the following loop, which should always be used as a source of
symmetry information in preference to the above space-group names.
They are only intended as comments.
;
_olex2_refinement_description
;
1. Twinned data refinement
 Scales: 0.7458(6)
 0.2542(6)
2. Fixed Uiso
 At 1.2 times of:
  All C(H) groups, All O(H) groups
 At 1.5 times of:
  All O(H,H) groups
3. Uiso/Uaniso restraints and constraints
Uanis(C4) \\sim Ueq: with sigma of 0.001 and sigma for terminal atoms of 0.001
4. Others
 Fixed Sof: O12(0.8) O12A(0.2)
5.a Free rotating group:
 O11(H11A,H11B)
5.b Rotating group:
 O10(H10A,H10B)
5.c Aromatic/amide H refined with riding coordinates:
 C3(H3), C5(H5), C7(H7), C10(H10), C12(H12), C14(H14)
5.d Idealised tetrahedral OH refined as rotating group:
 O9(H9)
;
_olex2_submission_special_instructions 'No special instructions were received'
_twin_special_details
;
Component 2 rotated by -179.8907\% 
 around [1.00 0.00 -0.09] (reciprocal) or [1.00 0.00 0.00] (direct)
;

loop_
_space_group_symop_operation_xyz
'x, y, z'
'-x+1/2, y+1/2, -z+1/2'
'-x, -y, -z'
'x-1/2, -y-1/2, z-1/2'

loop_
_atom_site_label
_atom_site_type_symbol
_atom_site_fract_x
_atom_site_fract_y
_atom_site_fract_z
_atom_site_U_iso_or_equiv
_atom_site_adp_type
_atom_site_occupancy
_atom_site_site_symmetry_order
_atom_site_calc_flag
_atom_site_refinement_flags_posn
_atom_site_refinement_flags_adp
_atom_site_refinement_flags_occupancy
_atom_site_disorder_assembly
_atom_site_disorder_group
Gd1 Gd 0.22782(2) 0.00279(3) 0.41613(2) 0.00665(8) Uani 1 1 d . . . . .
O1 O 0.0773(4) -0.0205(3) 0.2759(3) 0.0134(8) Uani 1 1 d . . . . .
O2 O 0.2090(4) 0.1186(3) 0.2704(2) 0.0117(7) Uani 1 1 d . . . . .
O3 O 0.1065(4) 0.3870(3) 0.0152(3) 0.0125(7) Uani 1 1 d . . . . .
O4 O -0.0899(4) 0.3781(3) -0.0710(3) 0.0098(7) Uani 1 1 d . . . . .
O5 O -0.2477(4) 0.0100(3) -0.0215(2) 0.0120(7) Uani 1 1 d . . . . .
O6 O -0.4026(4) -0.3638(3) -0.0422(3) 0.0126(8) Uani 1 1 d . . . . .
O7 O -0.5698(4) -0.3718(3) 0.0563(3) 0.0154(9) Uani 1 1 d . . . . .
O8 O -0.6322(4) -0.0682(3) 0.2855(2) 0.0112(7) Uani 1 1 d . . . . .
O9 O -0.4655(4) 0.0513(3) 0.2854(3) 0.0202(9) Uani 1 1 d . . . . .
H9 H -0.5181 0.0854 0.3307 0.024 Uiso 1 1 calc GR . . . .
O10 O 0.2406(5) 0.0375(3) 0.5867(3) 0.0227(10) Uani 1 1 d . . . . .
H10A H 0.3192 0.0112 0.6178 0.06(3) Uiso 1 1 d GR . . . .
H10B H 0.1689 0.0078 0.6173 0.12(5) Uiso 1 1 d GR . . . .
O11 O 0.0624(8) -0.2326(5) 0.2379(5) 0.0553(18) Uani 1 1 d . . . . .
H11A H 0.1049 -0.1747 0.2439 0.083 Uiso 1 1 d G . . . .
H11B H -0.0087 -0.2302 0.2693 0.083 Uiso 1 1 d G . . . .
O12 O -0.1783(8) -0.2227(5) 0.3264(5) 0.0403(17) Uani 0.8 1 d . . P A 1
C1 C 0.1103(5) 0.0651(4) 0.2361(4) 0.0100(10) Uani 1 1 d . . . . .
C2 C 0.0257(5) 0.1033(4) 0.1508(4) 0.0092(10) Uani 1 1 d . . . . .
C3 C 0.0492(5) 0.2016(4) 0.1128(3) 0.0099(10) Uani 1 1 d . . . . .
H3 H 0.1177 0.2443 0.1403 0.012 Uiso 1 1 calc R . . . .
C4 C -0.0311(5) 0.2360(4) 0.0329(4) 0.0083(9) Uani 1 1 d . U . . .
C5 C -0.1317(5) 0.1733(4) -0.0094(3) 0.0097(10) Uani 1 1 d . . . . .
H5 H -0.1852 0.1971 -0.0623 0.012 Uiso 1 1 calc R . . . .
C6 C -0.1525(5) 0.0736(4) 0.0280(3) 0.0085(9) Uani 1 1 d . . . . .
C7 C -0.0749(5) 0.0380(4) 0.1075(3) 0.0091(10) Uani 1 1 d . . . . .
H7 H -0.0894 -0.0286 0.1319 0.011 Uiso 1 1 calc R . . . .
C8 C -0.0020(7) 0.3416(4) -0.0096(4) 0.0077(9) Uani 1 1 d . . . . .
C9 C -0.3292(5) -0.0506(4) 0.0326(4) 0.0104(10) Uani 1 1 d . . . . .
C10 C -0.3590(6) -0.1522(4) 0.0009(3) 0.0112(10) Uani 1 1 d . . . . .
H10 H -0.3196 -0.1787 -0.0527 0.013 Uiso 1 1 calc R . . . .
C11 C -0.4483(5) -0.2137(4) 0.0500(4) 0.0097(10) Uani 1 1 d . . . . .
C12 C -0.5064(5) -0.1750(4) 0.1310(3) 0.0092(10) Uani 1 1 d . . . . .
H12 H -0.5666 -0.2158 0.1635 0.011 Uiso 1 1 calc R . . . .
C13 C -0.4727(5) -0.0738(4) 0.1627(3) 0.0093(10) Uani 1 1 d . . . . .
C14 C -0.3851(5) -0.0111(4) 0.1136(3) 0.0106(9) Uani 1 1 d . . . . .
H14 H -0.3643 0.0565 0.1348 0.013 Uiso 1 1 calc R . . . .
C15 C -0.4757(5) -0.3249(4) 0.0183(3) 0.0092(10) Uani 1 1 d . . . . .
C16 C -0.5337(6) -0.0304(4) 0.2489(4) 0.0127(11) Uani 1 1 d . . . . .
O12A O -0.149(3) -0.177(3) 0.2871(19) 0.044(7) Uani 0.2 1 d . . P B 2

loop_
_atom_site_aniso_label
_atom_site_aniso_U_11
_atom_site_aniso_U_22
_atom_site_aniso_U_33
_atom_site_aniso_U_23
_atom_site_aniso_U_13
_atom_site_aniso_U_12
Gd1 0.00699(12) 0.00607(11) 0.00694(11) 0.00073(14) 0.00075(7) 0.00203(16)
O1 0.019(2) 0.0067(19) 0.0139(17) 0.0059(14) -0.0040(14) -0.0035(14)
O2 0.014(2) 0.0093(16) 0.0113(17) 0.0019(13) 0.0003(14) -0.0019(15)
O3 0.0124(19) 0.0107(17) 0.0139(18) 0.0044(14) -0.0029(14) -0.0062(14)
O4 0.0104(18) 0.0086(16) 0.0101(17) 0.0029(14) -0.0004(14) 0.0005(14)
O5 0.0152(17) 0.0121(16) 0.0085(13) -0.0015(15) -0.0004(12) -0.0072(17)
O6 0.012(2) 0.0098(18) 0.0166(19) -0.0057(14) 0.0047(15) -0.0020(15)
O7 0.014(2) 0.0126(19) 0.020(2) -0.0034(15) 0.0066(16) -0.0068(16)
O8 0.0122(19) 0.0118(17) 0.0101(16) -0.0018(13) 0.0040(14) 0.0005(14)
O9 0.022(2) 0.019(2) 0.021(2) -0.0162(17) 0.0092(17) -0.0068(18)
O10 0.028(2) 0.030(2) 0.0099(17) -0.0025(15) -0.0008(17) 0.0165(18)
O11 0.075(5) 0.031(3) 0.064(4) -0.013(3) 0.029(4) -0.011(3)
O12 0.050(5) 0.029(3) 0.045(4) -0.011(3) 0.028(4) -0.002(3)
C1 0.011(3) 0.010(2) 0.009(2) 0.0003(19) 0.0015(19) 0.000(2)
C2 0.008(2) 0.007(2) 0.013(2) 0.0009(19) 0.0020(19) -0.0006(18)
C3 0.010(3) 0.009(2) 0.011(2) 0.0000(18) -0.0018(19) -0.0011(19)
C4 0.0085(14) 0.0076(13) 0.0091(13) -0.0007(11) 0.0015(11) -0.0009(11)
C5 0.009(3) 0.010(2) 0.010(2) 0.0039(18) 0.0022(19) -0.0006(19)
C6 0.009(2) 0.008(2) 0.009(2) 0.0006(18) 0.0030(18) -0.0032(18)
C7 0.010(3) 0.008(2) 0.009(2) 0.0013(17) 0.0016(19) -0.0002(18)
C8 0.012(2) 0.008(2) 0.004(2) -0.0019(19) 0.0028(18) -0.002(2)
C9 0.012(3) 0.009(2) 0.010(2) 0.0029(19) 0.0005(19) -0.001(2)
C10 0.015(3) 0.011(2) 0.008(2) -0.0019(18) 0.0007(19) -0.001(2)
C11 0.008(2) 0.008(2) 0.013(2) -0.0012(18) 0.0026(19) -0.0013(18)
C12 0.009(3) 0.009(2) 0.010(2) -0.0006(18) 0.0027(18) -0.0031(18)
C13 0.013(3) 0.009(2) 0.006(2) -0.0014(18) 0.0028(18) 0.0004(19)
C14 0.011(2) 0.007(2) 0.013(2) -0.001(2) -0.0022(17) -0.001(2)
C15 0.007(3) 0.009(2) 0.012(3) -0.0005(18) 0.0005(19) -0.0017(18)
C16 0.014(3) 0.010(2) 0.014(2) -0.0007(18) 0.001(2) 0.0038(19)
O12A 0.042(17) 0.07(2) 0.026(14) -0.021(14) 0.016(12) -0.005(15)

loop_
_atom_type_symbol
_atom_type_description
_atom_type_scat_dispersion_real
_atom_type_scat_dispersion_imag
_atom_type_scat_source
C C 0.0181 0.0091 'International Tables Vol C Tables 4.2.6.8 and 6.1.1.4'
H H 0.0000 0.0000 'International Tables Vol C Tables 4.2.6.8 and 6.1.1.4'
Gd Gd -8.8380 11.9157 'International Tables Vol C Tables 4.2.6.8 and 6.1.1.4'
O O 0.0492 0.0322 'International Tables Vol C Tables 4.2.6.8 and 6.1.1.4'

loop_
_geom_angle_atom_site_label_1
_geom_angle_atom_site_label_2
_geom_angle_atom_site_label_3
_geom_angle
_geom_angle_site_symmetry_1
_geom_angle_site_symmetry_3
O1 Gd1 O2 53.18(11) . .
O1 Gd1 O8 72.59(13) . 1_655
O1 Gd1 O10 144.90(14) . .
O1 Gd1 C1 26.84(13) . .
O2 Gd1 O8 68.81(12) . 1_655
O2 Gd1 C1 26.50(13) . .
O3 Gd1 O1 129.01(12) 2_545 .
O3 Gd1 O2 135.28(13) 2_545 .
O3 Gd1 O8 71.04(12) 2_545 1_655
O3 Gd1 O10 73.91(13) 2_545 .
O3 Gd1 C1 140.70(14) 2_545 .
O4 Gd1 O1 124.81(12) 4_666 .
O4 Gd1 O2 72.41(12) 4_666 .
O4 Gd1 O3 82.49(13) 4_666 2_545
O4 Gd1 O8 80.64(12) 4_666 1_655
O4 Gd1 O10 79.39(14) 4_666 .
O4 Gd1 C1 98.83(14) 4_666 .
O6 Gd1 O1 77.63(13) 4_656 .
O6 Gd1 O2 130.50(13) 4_656 .
O6 Gd1 O3 78.19(14) 4_656 2_545
O6 Gd1 O4 157.00(13) 4_656 4_666
O6 Gd1 O8 104.40(13) 4_656 1_655
O6 Gd1 O10 83.34(15) 4_656 .
O6 Gd1 C1 104.02(15) 4_656 .
O7 Gd1 O1 80.43(14) 2_455 .
O7 Gd1 O2 73.19(13) 2_455 .
O7 Gd1 O3 146.22(13) 2_455 2_545
O7 Gd1 O4 93.41(13) 2_455 4_666
O7 Gd1 O6 95.73(13) 2_455 4_656
O7 Gd1 O8 141.57(13) 2_455 1_655
O7 Gd1 O10 72.38(14) 2_455 .
O7 Gd1 C1 73.08(14) 2_455 .
O8 Gd1 C1 70.47(13) 1_655 .
O10 Gd1 O2 133.47(13) . .
O10 Gd1 O8 141.47(13) . 1_655
O10 Gd1 C1 145.23(13) . .
C1 O1 Gd1 95.2(3) . .
C1 O2 Gd1 90.3(3) . .
C8 O3 Gd1 164.4(4) . 2
C8 O4 Gd1 140.7(3) . 4_565
C9 O5 C6 116.9(4) . .
C15 O6 Gd1 147.1(4) . 4
C15 O7 Gd1 160.0(4) . 2_445
C16 O8 Gd1 130.2(3) . 1_455
C16 O9 H9 109.5 . .
Gd1 O10 H10A 112.7 . .
Gd1 O10 H10B 112.8 . .
H10A O10 H10B 105.8 . .
H11A O11 H11B 109.6 . .
O1 C1 Gd1 58.0(2) . .
O1 C1 C2 119.0(5) . .
O2 C1 Gd1 63.2(3) . .
O2 C1 O1 120.6(5) . .
O2 C1 C2 120.3(5) . .
C2 C1 Gd1 169.3(4) . .
C3 C2 C1 120.2(5) . .
C3 C2 C7 120.2(5) . .
C7 C2 C1 119.5(5) . .
C2 C3 H3 120.3 . .
C2 C3 C4 119.4(5) . .
C4 C3 H3 120.3 . .
C3 C4 C8 118.9(5) . .
C5 C4 C3 121.1(5) . .
C5 C4 C8 119.9(5) . .
C4 C5 H5 120.5 . .
C4 C5 C6 119.1(5) . .
C6 C5 H5 120.5 . .
O5 C6 C5 117.0(4) . .
C7 C6 O5 121.9(4) . .
C7 C6 C5 121.0(5) . .
C2 C7 H7 120.4 . .
C6 C7 C2 119.3(5) . .
C6 C7 H7 120.4 . .
O3 C8 O4 123.6(5) . .
O3 C8 C4 119.2(5) . .
O4 C8 C4 117.2(5) . .
O5 C9 C10 117.7(5) . .
O5 C9 C14 121.5(5) . .
C14 C9 C10 120.8(5) . .
C9 C10 H10 120.3 . .
C11 C10 C9 119.5(5) . .
C11 C10 H10 120.3 . .
C10 C11 C15 119.4(5) . .
C12 C11 C10 120.5(5) . .
C12 C11 C15 120.0(5) . .
C11 C12 H12 120.5 . .
C11 C12 C13 119.0(5) . .
C13 C12 H12 120.5 . .
C12 C13 C16 120.0(5) . .
C14 C13 C12 121.1(5) . .
C14 C13 C16 118.8(5) . .
C9 C14 C13 119.1(5) . .
C9 C14 H14 120.4 . .
C13 C14 H14 120.4 . .
O6 C15 O7 125.0(5) . .
O6 C15 C11 118.3(5) . .
O7 C15 C11 116.6(5) . .
O8 C16 O9 123.0(5) . .
O8 C16 C13 124.4(5) . .
O9 C16 C13 112.6(5) . .

loop_
_geom_bond_atom_site_label_1
_geom_bond_atom_site_label_2
_geom_bond_distance
_geom_bond_site_symmetry_2
Gd1 O1 2.399(4) .
Gd1 O2 2.515(3) .
Gd1 O3 2.358(4) 2_545
Gd1 O4 2.350(4) 4_666
Gd1 O6 2.287(4) 4_656
Gd1 O7 2.281(4) 2_455
Gd1 O8 2.528(3) 1_655
Gd1 O10 2.422(4) .
Gd1 C1 2.817(5) .
O1 C1 1.277(6) .
O2 C1 1.257(6) .
O3 Gd1 2.358(4) 2
O3 C8 1.244(7) .
O4 Gd1 2.350(3) 4_565
O4 C8 1.267(7) .
O5 C6 1.390(6) .
O5 C9 1.376(6) .
O6 Gd1 2.287(4) 4
O6 C15 1.249(6) .
O7 Gd1 2.281(4) 2_445
O7 C15 1.251(6) .
O8 Gd1 2.528(3) 1_455
O8 C16 1.225(7) .
O9 H9 0.9501 .
O9 C16 1.324(6) .
O10 H10A 0.9259 .
O10 H10B 0.9298 .
O11 H11A 0.8494 .
O11 H11B 0.8506 .
C1 C2 1.492(7) .
C2 C3 1.387(7) .
C2 C7 1.401(7) .
C3 H3 0.9300 .
C3 C4 1.397(7) .
C4 C5 1.376(7) .
C4 C8 1.508(7) .
C5 H5 0.9300 .
C5 C6 1.396(6) .
C6 C7 1.383(7) .
C7 H7 0.9300 .
C9 C10 1.395(7) .
C9 C14 1.387(7) .
C10 H10 0.9300 .
C10 C11 1.394(7) .
C11 C12 1.393(7) .
C11 C15 1.505(7) .
C12 H12 0.9300 .
C12 C13 1.397(7) .
C13 C14 1.390(7) .
C13 C16 1.490(7) .
C14 H14 0.9300 .

loop_
_geom_torsion_atom_site_label_1
_geom_torsion_atom_site_label_2
_geom_torsion_atom_site_label_3
_geom_torsion_atom_site_label_4
_geom_torsion
_geom_torsion_site_symmetry_1
Gd1 O1 C1 O2 9.0(5) .
Gd1 O1 C1 C2 -168.1(4) .
Gd1 O2 C1 O1 -8.5(5) .
Gd1 O2 C1 C2 168.6(4) .
Gd1 O3 C8 O4 73.3(15) 2
Gd1 O3 C8 C4 -108.4(13) 2
Gd1 O4 C8 O3 -82.3(8) 4_565
Gd1 O4 C8 C4 99.3(5) 4_565
Gd1 O6 C15 O7 -47.7(9) 4
Gd1 O6 C15 C11 131.1(5) 4
Gd1 O7 C15 O6 -12.4(14) 2_445
Gd1 O7 C15 C11 168.8(9) 2_445
Gd1 O8 C16 O9 12.6(8) 1_455
Gd1 O8 C16 C13 -170.8(3) 1_455
Gd1 C1 C2 C3 102.1(19) .
Gd1 C1 C2 C7 -80(2) .
O1 C1 C2 C3 172.5(5) .
O1 C1 C2 C7 -9.5(7) .
O2 C1 C2 C3 -4.6(8) .
O2 C1 C2 C7 173.4(5) .
O5 C6 C7 C2 175.9(4) .
O5 C9 C10 C11 -175.8(5) .
O5 C9 C14 C13 176.5(5) .
C1 C2 C3 C4 179.9(5) .
C1 C2 C7 C6 -179.6(5) .
C2 C3 C4 C5 -0.8(8) .
C2 C3 C4 C8 -178.2(5) .
C3 C2 C7 C6 -1.5(8) .
C3 C4 C5 C6 -0.6(8) .
C3 C4 C8 O3 13.3(8) .
C3 C4 C8 O4 -168.2(5) .
C4 C5 C6 O5 -175.0(4) .
C4 C5 C6 C7 1.0(8) .
C5 C4 C8 O3 -164.1(5) .
C5 C4 C8 O4 14.3(8) .
C5 C6 C7 C2 0.1(8) .
C6 O5 C9 C10 -140.8(5) .
C6 O5 C9 C14 42.1(7) .
C7 C2 C3 C4 1.9(8) .
C8 C4 C5 C6 176.8(5) .
C9 O5 C6 C5 -141.1(5) .
C9 O5 C6 C7 43.0(7) .
C9 C10 C11 C12 -0.8(8) .
C9 C10 C11 C15 -177.4(4) .
C10 C9 C14 C13 -0.6(8) .
C10 C11 C12 C13 -0.6(8) .
C10 C11 C15 O6 10.4(7) .
C10 C11 C15 O7 -170.7(5) .
C11 C12 C13 C14 1.4(8) .
C11 C12 C13 C16 179.8(5) .
C12 C11 C15 O6 -166.2(5) .
C12 C11 C15 O7 12.7(7) .
C12 C13 C14 C9 -0.8(8) .
C12 C13 C16 O8 -14.6(8) .
C12 C13 C16 O9 162.2(5) .
C14 C9 C10 C11 1.4(8) .
C14 C13 C16 O8 163.8(5) .
C14 C13 C16 O9 -19.3(7) .
C15 C11 C12 C13 176.0(4) .
C16 C13 C14 C9 -179.3(5) .

loop_
_twin_individual_id
_twin_individual_mass_fraction_refined
1 0.7458(6)
2 0.2542(6)
